data_1561977
loop_
_publ_author_name
'Liu, Dong-Sheng'
'Chen, Wen-Tong'
'Xu, Ya-Ping'
'Shen, Ping'
'Hu, Shao-Jun'
'Sui, Yan'

_publ_section_title
;
 Synthesis, structures, and properties of three Zn(II), Mn(II), and Cd(II)
 compounds based on tetrazole-1-acetic ligand
;
_journal_name_full 'Journal of Solid State Chemistry'
_journal_page_first 186
_journal_page_last 191
_journal_paper_doi 10.1016/j.jssc.2015.02.024
_journal_volume 226
_journal_year 2015
_chemical_formula_moiety 'C12 H18 Mn N16 O10'
_chemical_formula_sum 'C12 H18 Mn N16 O10'
_chemical_formula_weight 601.36
_space_group_IT_number 15
_space_group_name_Hall '-C 2yc'
_space_group_name_H-M_alt 'C 1 2/c 1'
_symmetry_cell_setting monoclinic
_symmetry_space_group_name_H-M 'C 1 2/c 1'
_atom_sites_solution_hydrogens geom
_atom_sites_solution_primary direct
_atom_sites_solution_secondary difmap
_audit_creation_method SHELXL-97
_cell_angle_alpha 90.00
_cell_angle_beta 100.7350(10)
_cell_angle_gamma 90.00
_cell_formula_units_Z 4
_cell_length_a 15.8873(10)
_cell_length_b 4.9282(3)
_cell_length_c 30.1864(19)
_cell_measurement_reflns_used 25
_cell_measurement_temperature 296(2)
_cell_measurement_theta_max 18
_cell_measurement_theta_min 12
_cell_volume 2322.1(3)
_computing_cell_refinement 'SAINT (Bruker, 2004)'
_computing_data_collection 'SMART (Bruker, 2004)'
_computing_data_reduction 'SAINT '
_computing_molecular_graphics 'Diamond K.Brandenburg, 1999)'
_computing_publication_material SHELXL-97
_computing_structure_refinement 'SHELXL-97 (Sheldrick, 1997)'
_computing_structure_solution 'SHELXS-97 (Sheldrick, 1997)'
_diffrn_ambient_temperature 296(2)
_diffrn_measured_fraction_theta_full 0.985
_diffrn_measured_fraction_theta_max 0.985
_diffrn_measurement_device_type 'Bruker APEXII CCD'
_diffrn_measurement_method '\f and \w'
_diffrn_radiation_monochromator graphite
_diffrn_radiation_source 'fine-focus sealed tube'
_diffrn_radiation_type MoK\a
_diffrn_radiation_wavelength 0.71073
_diffrn_reflns_av_R_equivalents 0.0193
_diffrn_reflns_av_sigmaI/netI 0.0195
_diffrn_reflns_limit_h_max 18
_diffrn_reflns_limit_h_min -18
_diffrn_reflns_limit_k_max 5
_diffrn_reflns_limit_k_min -5
_diffrn_reflns_limit_l_max 35
_diffrn_reflns_limit_l_min -35
_diffrn_reflns_number 6432
_diffrn_reflns_theta_full 25.03
_diffrn_reflns_theta_max 25.03
_diffrn_reflns_theta_min 1.37
_diffrn_standards_number none
_exptl_absorpt_coefficient_mu 0.656
_exptl_absorpt_correction_T_max 0.85
_exptl_absorpt_correction_T_min 0.83
_exptl_absorpt_correction_type multi-scan
_exptl_absorpt_process_details 'SADABS (Sheldrick, 2004)'
_exptl_crystal_colour Colourless
_exptl_crystal_density_diffrn 1.720
_exptl_crystal_density_method 'not measured'
_exptl_crystal_description Parallelepiped
_exptl_crystal_F_000 1228
_exptl_crystal_size_max 0.24
_exptl_crystal_size_mid 0.22
_exptl_crystal_size_min 0.21
_refine_diff_density_max 0.222
_refine_diff_density_min -0.271
_refine_diff_density_rms 0.042
_refine_ls_extinction_coef 0.0010(2)
_refine_ls_extinction_expression Fc^*^=kFc[1+0.001xFc^2^\l^3^/sin(2\q)]^-1/4^
_refine_ls_extinction_method SHELXL
_refine_ls_goodness_of_fit_ref 1.054
_refine_ls_hydrogen_treatment mixed
_refine_ls_matrix_type full
_refine_ls_number_parameters 197
_refine_ls_number_reflns 2007
_refine_ls_number_restraints 3
_refine_ls_restrained_S_all 1.057
_refine_ls_R_factor_all 0.0338
_refine_ls_R_factor_gt 0.0301
_refine_ls_shift/su_max 0.012
_refine_ls_shift/su_mean 0.000
_refine_ls_structure_factor_coef Fsqd
_refine_ls_weighting_details 'calc w=1/[\s^2^(Fo^2^)+(0.0342P)^2^+2.5656P] where P=(Fo^2^+2Fc^2^)/3'
_refine_ls_weighting_scheme calc
_refine_ls_wR_factor_gt 0.0723
_refine_ls_wR_factor_ref 0.0756
_reflns_number_gt 1838
_reflns_number_total 2007
_reflns_threshold_expression >2sigma(I)
_cod_data_source_file JSSC-2015-226-186.cif
_cod_data_source_block 2
_cod_depositor_comments
;
The following automatic conversions were performed:

data item '_exptl_absorpt_correction_type' value 'Multi-scan' was
changed to 'multi-scan' in accordance with the built-in table derived
from the CIF Core dictionary named 'cif_core.dic' version 2.4.5 last
updated on 2014-11-21.

data item '_symmetry_cell_setting' value 'Monoclinic' was changed to
'monoclinic' in accordance with the built-in table derived from the
CIF Core dictionary named 'cif_core.dic' version 2.4.5 last updated
on 2014-11-21.

Automatic conversion script
Id: cif_fix_values 8369 2020-08-20 11:38:08Z andrius 
;
_cod_original_sg_symbol_H-M C2/c
_cod_database_code 1561977

loop_
_symmetry_equiv_pos_as_xyz
'x, y, z'
'-x, y, -z+1/2'
'x+1/2, y+1/2, z'
'-x+1/2, y+1/2, -z+1/2'
'-x, -y, -z'
'x, -y, z-1/2'
'-x+1/2, -y+1/2, -z'
'x+1/2, -y+1/2, z-1/2'

loop_
_atom_site_label
_atom_site_type_symbol
_atom_site_fract_x
_atom_site_fract_y
_atom_site_fract_z
_atom_site_U_iso_or_equiv
_atom_site_adp_type
_atom_site_occupancy
_atom_site_symmetry_multiplicity
_atom_site_calc_flag
_atom_site_refinement_flags
_atom_site_disorder_assembly
_atom_site_disorder_group
Mn1 Mn 0.0000 0.5000 0.0000 0.02665(15) Uani 1 2 d S . .
O1 O 0.09715(9) 0.2616(3) -0.02142(5) 0.0369(3) Uani 1 1 d . . .
O2 O 0.08925(9) -0.1573(3) 0.00589(4) 0.0367(3) Uani 1 1 d . . .
O3 O 0.03939(10) 0.8144(4) 0.20120(5) 0.0533(4) Uani 1 1 d . . .
O4 O 0.16487(12) 0.9596(4) 0.24027(6) 0.0590(5) Uani 1 1 d . . .
OW1 O 0.08085(16) 0.2830(5) 0.28318(8) 0.0865(7) Uani 1 1 d D . .
N1 N 0.17963(11) 0.0999(4) -0.08623(6) 0.0373(4) Uani 1 1 d . . .
N2 N 0.24663(12) 0.2685(4) -0.08296(7) 0.0528(5) Uani 1 1 d . . .
N3 N 0.23220(13) 0.4215(5) -0.11815(7) 0.0545(5) Uani 1 1 d . . .
N4 N 0.15642(15) 0.3602(5) -0.14423(7) 0.0611(6) Uani 1 1 d . . .
N5 N 0.11975(11) 0.5358(3) 0.14229(5) 0.0340(4) Uani 1 1 d . . .
N6 N 0.07734(13) 0.3016(4) 0.14412(6) 0.0496(5) Uani 1 1 d . . .
N7 N 0.03617(12) 0.2542(4) 0.10356(6) 0.0454(5) Uani 1 1 d . . .
N8 N 0.05188(10) 0.4549(3) 0.07544(5) 0.0318(4) Uani 1 1 d . . .
C1 C 0.11330(12) 0.0147(4) -0.01931(6) 0.0294(4) Uani 1 1 d . . .
C2 C 0.17101(16) -0.0920(5) -0.05051(8) 0.0487(6) Uani 1 1 d . . .
H2A H 0.2273 -0.1302 -0.0329 0.058 Uiso 1 1 calc R . .
H2B H 0.1476 -0.2609 -0.0640 0.058 Uiso 1 1 calc R . .
C3 C 0.12550(18) 0.1623(6) -0.12339(8) 0.0569(7) Uani 1 1 d . . .
C4 C 0.11621(14) 0.8160(5) 0.20900(6) 0.0391(5) Uani 1 1 d . . .
C5 C 0.17080(13) 0.6541(5) 0.18276(6) 0.0409(5) Uani 1 1 d . . .
H5A H 0.2143 0.7712 0.1743 0.049 Uiso 1 1 calc R . .
H5B H 0.1996 0.5104 0.2017 0.049 Uiso 1 1 calc R . .
C6 C 0.10349(13) 0.6256(4) 0.10016(6) 0.0312(4) Uani 1 1 d . . .
H1 H 0.1263(13) 0.778(5) 0.0912(7) 0.038(6) Uiso 1 1 d . . .
H2 H 0.074(2) 0.080(7) -0.1340(10) 0.081(10) Uiso 1 1 d . . .
H3 H 0.1378(19) 1.052(7) 0.2532(11) 0.073(11) Uiso 1 1 d . . .
H4 H 0.094(2) 0.336(6) 0.3096(6) 0.087 Uiso 1 1 d D . .
H5 H 0.098(2) 0.396(6) 0.2661(8) 0.087 Uiso 1 1 d D . .

loop_
_atom_site_aniso_label
_atom_site_aniso_U_11
_atom_site_aniso_U_22
_atom_site_aniso_U_33
_atom_site_aniso_U_23
_atom_site_aniso_U_13
_atom_site_aniso_U_12
Mn1 0.0377(3) 0.0207(2) 0.0221(2) 0.00021(15) 0.00716(16) 0.00087(16)
O1 0.0474(8) 0.0241(8) 0.0433(8) 0.0026(6) 0.0196(6) 0.0046(6)
O2 0.0514(8) 0.0275(8) 0.0314(7) 0.0027(6) 0.0081(6) -0.0068(6)
O3 0.0439(9) 0.0702(12) 0.0453(9) -0.0124(8) 0.0072(7) -0.0103(8)
O4 0.0531(11) 0.0718(13) 0.0459(10) -0.0253(9) -0.0069(8) -0.0021(9)
OW1 0.0861(16) 0.106(2) 0.0647(13) -0.0305(13) 0.0057(12) 0.0150(14)
N1 0.0405(9) 0.0378(10) 0.0371(9) 0.0040(8) 0.0164(8) 0.0044(8)
N2 0.0385(10) 0.0588(14) 0.0613(13) 0.0031(11) 0.0103(9) -0.0016(10)
N3 0.0556(13) 0.0524(13) 0.0615(13) 0.0036(11) 0.0263(10) -0.0094(10)
N4 0.0704(14) 0.0699(16) 0.0429(11) 0.0162(11) 0.0099(10) -0.0174(12)
N5 0.0420(9) 0.0327(10) 0.0258(8) 0.0013(7) 0.0021(7) -0.0041(7)
N6 0.0712(13) 0.0421(12) 0.0317(9) 0.0069(8) -0.0004(9) -0.0186(10)
N7 0.0622(12) 0.0371(11) 0.0347(10) 0.0046(8) 0.0031(8) -0.0147(9)
N8 0.0409(9) 0.0274(9) 0.0264(8) 0.0004(7) 0.0050(7) -0.0010(7)
C1 0.0350(10) 0.0255(11) 0.0273(10) 0.0006(8) 0.0049(8) 0.0011(8)
C2 0.0675(15) 0.0371(13) 0.0479(13) 0.0147(11) 0.0278(11) 0.0211(12)
C3 0.0575(15) 0.0668(18) 0.0431(13) 0.0123(12) 0.0007(11) -0.0198(14)
C4 0.0468(13) 0.0432(13) 0.0243(10) 0.0043(9) -0.0010(8) -0.0074(10)
C5 0.0412(11) 0.0488(14) 0.0290(10) -0.0011(9) -0.0032(8) -0.0059(10)
C6 0.0384(11) 0.0272(11) 0.0278(10) 0.0013(8) 0.0058(8) -0.0010(9)

loop_
_atom_type_symbol
_atom_type_description
_atom_type_scat_dispersion_real
_atom_type_scat_dispersion_imag
_atom_type_scat_source
C C 0.0033 0.0016 'International Tables Vol C Tables 4.2.6.8 and 6.1.1.4'
H H 0.0000 0.0000 'International Tables Vol C Tables 4.2.6.8 and 6.1.1.4'
Mn Mn 0.3368 0.7283 'International Tables Vol C Tables 4.2.6.8 and 6.1.1.4'
N N 0.0061 0.0033 'International Tables Vol C Tables 4.2.6.8 and 6.1.1.4'
O O 0.0106 0.0060 'International Tables Vol C Tables 4.2.6.8 and 6.1.1.4'

loop_
_geom_angle_atom_site_label_1
_geom_angle_atom_site_label_2
_geom_angle_atom_site_label_3
_geom_angle
_geom_angle_site_symmetry_1
_geom_angle_site_symmetry_3
O1 Mn1 O1 180.00(9) . 5_565
O1 Mn1 O2 92.56(5) . 5
O1 Mn1 O2 87.44(5) 5_565 5
O1 Mn1 O2 87.44(5) . 1_565
O1 Mn1 O2 92.56(5) 5_565 1_565
O2 Mn1 O2 180.0 5 1_565
O1 Mn1 N8 84.18(6) . 5_565
O1 Mn1 N8 95.82(6) 5_565 5_565
O2 Mn1 N8 83.47(5) 5 5_565
O2 Mn1 N8 96.53(5) 1_565 5_565
O1 Mn1 N8 95.82(6) . .
O1 Mn1 N8 84.18(6) 5_565 .
O2 Mn1 N8 96.53(5) 5 .
O2 Mn1 N8 83.47(5) 1_565 .
N8 Mn1 N8 180.00(3) 5_565 .
C1 O1 Mn1 132.68(13) . .
C1 O2 Mn1 137.95(12) . 1_545
C4 O4 H3 112(2) . .
H4 OW1 H5 109(3) . .
C3 N1 N2 107.59(19) . .
C3 N1 C2 130.1(2) . .
N2 N1 C2 122.00(19) . .
N3 N2 N1 106.57(18) . .
N2 N3 N4 110.73(19) . .
C3 N4 N3 105.2(2) . .
C6 N5 N6 108.46(17) . .
C6 N5 C5 130.53(18) . .
N6 N5 C5 120.98(17) . .
N7 N6 N5 106.53(16) . .
N6 N7 N8 109.90(16) . .
C6 N8 N7 106.31(15) . .
C6 N8 Mn1 125.31(13) . .
N7 N8 Mn1 128.38(12) . .
O1 C1 O2 127.85(18) . .
O1 C1 C2 116.63(17) . .
O2 C1 C2 115.51(17) . .
N1 C2 C1 112.50(17) . .
N1 C2 H2A 109.1 . .
C1 C2 H2A 109.1 . .
N1 C2 H2B 109.1 . .
C1 C2 H2B 109.1 . .
H2A C2 H2B 107.8 . .
N4 C3 N1 109.9(2) . .
N4 C3 H2 124(2) . .
N1 C3 H2 127(2) . .
O3 C4 O4 126.0(2) . .
O3 C4 C5 123.87(19) . .
O4 C4 C5 110.15(19) . .
N5 C5 C4 111.57(17) . .
N5 C5 H5A 109.3 . .
C4 C5 H5A 109.3 . .
N5 C5 H5B 109.3 . .
C4 C5 H5B 109.3 . .
H5A C5 H5B 108.0 . .
N8 C6 N5 108.80(18) . .
N8 C6 H1 127.7(14) . .
N5 C6 H1 123.5(14) . .

loop_
_geom_bond_atom_site_label_1
_geom_bond_atom_site_label_2
_geom_bond_distance
_geom_bond_site_symmetry_2
Mn1 O1 2.1336(13) .
Mn1 O1 2.1336(13) 5_565
Mn1 O2 2.1911(14) 5
Mn1 O2 2.1911(14) 1_565
Mn1 N8 2.2837(15) 5_565
Mn1 N8 2.2837(15) .
O1 C1 1.243(2) .
O2 C1 1.245(2) .
O2 Mn1 2.1911(14) 1_545
O3 C4 1.199(2) .
O4 C4 1.311(3) .
O4 H3 0.78(3) .
OW1 H4 0.828(17) .
OW1 H5 0.839(17) .
N1 C3 1.316(3) .
N1 N2 1.339(3) .
N1 C2 1.460(3) .
N2 N3 1.288(3) .
N3 N4 1.344(3) .
N4 C3 1.305(3) .
N5 C6 1.326(2) .
N5 N6 1.343(2) .
N5 C5 1.456(2) .
N6 N7 1.297(2) .
N7 N8 1.356(2) .
N8 C6 1.307(3) .
C1 C2 1.525(3) .
C2 H2A 0.9700 .
C2 H2B 0.9700 .
C3 H2 0.92(3) .
C4 C5 1.508(3) .
C5 H5A 0.9700 .
C5 H5B 0.9700 .
C6 H1 0.90(2) .

loop_
_geom_torsion_atom_site_label_1
_geom_torsion_atom_site_label_2
_geom_torsion_atom_site_label_3
_geom_torsion_atom_site_label_4
_geom_torsion
_geom_torsion_site_symmetry_1
_geom_torsion_site_symmetry_2
_geom_torsion_site_symmetry_3
_geom_torsion_site_symmetry_4
O1 Mn1 O1 C1 -95(94) 5_565 . . .
O2 Mn1 O1 C1 -26.64(18) 5 . . .
O2 Mn1 O1 C1 153.36(18) 1_565 . . .
N8 Mn1 O1 C1 -109.80(18) 5_565 . . .
N8 Mn1 O1 C1 70.20(18) . . . .
C3 N1 N2 N3 -1.4(3) . . . .
C2 N1 N2 N3 -175.77(19) . . . .
N1 N2 N3 N4 1.0(3) . . . .
N2 N3 N4 C3 -0.2(3) . . . .
C6 N5 N6 N7 -0.3(2) . . . .
C5 N5 N6 N7 177.97(19) . . . .
N5 N6 N7 N8 0.3(2) . . . .
N6 N7 N8 C6 -0.2(2) . . . .
N6 N7 N8 Mn1 -179.75(14) . . . .
O1 Mn1 N8 C6 94.00(16) . . . .
O1 Mn1 N8 C6 -86.00(16) 5_565 . . .
O2 Mn1 N8 C6 -172.74(16) 5 . . .
O2 Mn1 N8 C6 7.26(16) 1_565 . . .
N8 Mn1 N8 C6 102(22) 5_565 . . .
O1 Mn1 N8 N7 -86.56(17) . . . .
O1 Mn1 N8 N7 93.44(17) 5_565 . . .
O2 Mn1 N8 N7 6.71(17) 5 . . .
O2 Mn1 N8 N7 -173.29(17) 1_565 . . .
N8 Mn1 N8 N7 -78(21) 5_565 . . .
Mn1 O1 C1 O2 -19.3(3) . . . .
Mn1 O1 C1 C2 162.04(15) . . . .
Mn1 O2 C1 O1 108.8(2) 1_545 . . .
Mn1 O2 C1 C2 -72.6(3) 1_545 . . .
C3 N1 C2 C1 -75.8(3) . . . .
N2 N1 C2 C1 97.2(2) . . . .
O1 C1 C2 N1 -15.3(3) . . . .
O2 C1 C2 N1 165.95(19) . . . .
N3 N4 C3 N1 -0.7(3) . . . .
N2 N1 C3 N4 1.3(3) . . . .
C2 N1 C3 N4 175.1(2) . . . .
C6 N5 C5 C4 94.9(3) . . . .
N6 N5 C5 C4 -82.9(2) . . . .
O3 C4 C5 N5 10.3(3) . . . .
O4 C4 C5 N5 -168.42(19) . . . .
N7 N8 C6 N5 0.0(2) . . . .
Mn1 N8 C6 N5 179.59(12) . . . .
N6 N5 C6 N8 0.1(2) . . . .
C5 N5 C6 N8 -177.89(19) . . . .
